data_2206595
loop_
_publ_author_name
'Yin, Guo-Dong'
'Chen, Yun-Feng'
'Zhou, Bao-Han'
'Wu, An-Xin'

_publ_section_title
;Diethyl
 4,8-dioxo-2,6-diphenyl-1,3,5,7-tetrahydro-2,3a,4a,6,7a,8a-hexaazacyclopenta[<i>def</i>]fluorene-8b,8c-dicarboxylate
;
_journal_coeditor_code WW6409
_journal_issue 8
_journal_name_full 'Acta Crystallographica Section E'
_journal_page_first o2467
_journal_page_last o2469
_journal_paper_doi 10.1107/S1600536805021525
_journal_volume 61
_journal_year 2005
_chemical_formula_iupac 'C26 H28 N6 O6'
_chemical_formula_moiety 'C26 H28 N6 O6'
_chemical_formula_sum 'C26 H28 N6 O6'
_chemical_formula_weight 520.54
_chemical_name_systematic
;
Diethyl 4,8-dioxo-2,6-diphenyl-1,3,5,7-tetrahydro-2,3a,4a,6,7a,8a-
hexaazacyclopenta[def]fluorene-8b,8c-dicarboxylate
;
_space_group_IT_number 61
_symmetry_cell_setting orthorhombic
_symmetry_space_group_name_Hall '-P 2ac 2ab'
_symmetry_space_group_name_H-M 'P b c a'
_atom_sites_solution_hydrogens geom
_atom_sites_solution_primary direct
_atom_sites_solution_secondary difmap
_audit_creation_method SHELXL-97
_cell_angle_alpha 90.00
_cell_angle_beta 90.00
_cell_angle_gamma 90.00
_cell_formula_units_Z 8
_cell_length_a 18.0634(16)
_cell_length_b 15.1108(13)
_cell_length_c 18.8377(17)
_cell_measurement_reflns_used 5199
_cell_measurement_temperature 292(2)
_cell_measurement_theta_max 22.13
_cell_measurement_theta_min 2.63
_cell_volume 5141.8(8)
_computing_cell_refinement SMART
_computing_data_collection 'SMART (Bruker, 1997)'
_computing_data_reduction 'SAINT (Bruker, 1999)'
_computing_molecular_graphics 'SHELXTL (Bruker, 2001)'
_computing_publication_material SHELXTL
_computing_structure_refinement 'SHELXL97 (Sheldrick, 1997)'
_computing_structure_solution 'SHELXS97 (Sheldrick, 1997)'
_diffrn_ambient_temperature 292(2)
_diffrn_measured_fraction_theta_full 0.999
_diffrn_measured_fraction_theta_max 0.999
_diffrn_measurement_device_type 'Bruker SMART CCD area-detector'
_diffrn_measurement_method '\f and \w'
_diffrn_radiation_monochromator graphite
_diffrn_radiation_source 'fine-focus sealed tube'
_diffrn_radiation_type MoK\a
_diffrn_radiation_wavelength 0.71073
_diffrn_reflns_av_R_equivalents 0.0465
_diffrn_reflns_av_sigmaI/netI 0.0309
_diffrn_reflns_limit_h_max 21
_diffrn_reflns_limit_h_min -21
_diffrn_reflns_limit_k_max 17
_diffrn_reflns_limit_k_min -17
_diffrn_reflns_limit_l_max 22
_diffrn_reflns_limit_l_min -22
_diffrn_reflns_number 27955
_diffrn_reflns_theta_full 25.00
_diffrn_reflns_theta_max 25.00
_diffrn_reflns_theta_min 2.06
_diffrn_standards_decay_% 0
_diffrn_standards_interval_count 0
_diffrn_standards_interval_time 0
_diffrn_standards_number 0
_exptl_absorpt_coefficient_mu 0.098
_exptl_absorpt_correction_T_max 0.9712
_exptl_absorpt_correction_T_min 0.9619
_exptl_absorpt_correction_type multi-scan
_exptl_absorpt_process_details '(SADABS; Sheldrick, 1997)'
_exptl_crystal_colour colorless
_exptl_crystal_density_diffrn 1.345
_exptl_crystal_density_method 'not measured'
_exptl_crystal_description block
_exptl_crystal_F_000 2192
_exptl_crystal_size_max 0.40
_exptl_crystal_size_mid 0.30
_exptl_crystal_size_min 0.30
_refine_diff_density_max 0.386
_refine_diff_density_min -0.336
_refine_ls_extinction_method none
_refine_ls_goodness_of_fit_ref 1.178
_refine_ls_hydrogen_treatment constr
_refine_ls_matrix_type full
_refine_ls_number_parameters 355
_refine_ls_number_reflns 4521
_refine_ls_number_restraints 8
_refine_ls_restrained_S_all 1.190
_refine_ls_R_factor_all 0.0790
_refine_ls_R_factor_gt 0.0574
_refine_ls_shift/su_max 0.006
_refine_ls_shift/su_mean 0.000
_refine_ls_structure_factor_coef Fsqd
_refine_ls_weighting_details 'calc w = 1/[\s^2^(Fo^2^)+(0.0891P)^2^+1.3901P] where P = (Fo^2^+2Fc^2^)/3'
_refine_ls_weighting_scheme calc
_refine_ls_wR_factor_gt 0.1528
_refine_ls_wR_factor_ref 0.1805
_reflns_number_gt 3607
_reflns_number_total 4521
_reflns_threshold_expression I>2\s(I)
_cod_data_source_file ww6409.cif
_cod_data_source_block I
_cod_depositor_comments
;
The following automatic conversions were performed:
'_symmetry_cell_setting' value 'Orthorhombic' changed to 'orthorhombic'
according to '/home/saulius/struct/CIF-dictionaries/cif_core.dic'
dictionary named 'cif_core.dic' version 2.4.1 from 2010-06-29.

Automatic conversion script
Id: cif_fix_enum 1527 2010-12-29 10:47:43Z saulius 

The following automatic conversions were performed:

'_symmetry_cell_setting' value 'Orthorhombic' changed to
'orthorhombic' according to
/home/saulius/struct/CIF-dictionaries/cif_core.dic dictionary named
'cif_core.dic' version 2.4.1 from 2010-06-29.

Automatic conversion script
Id: cif_fix_values 1715 2011-07-08 13:25:40Z adriana 
;
_cod_database_code 2206595
_cod_database_fobs_code 2206595

loop_
_symmetry_equiv_pos_as_xyz
'x, y, z'
'-x+1/2, -y, z+1/2'
'-x, y+1/2, -z+1/2'
'x+1/2, -y+1/2, -z'
'-x, -y, -z'
'x-1/2, y, -z-1/2'
'x, -y-1/2, z-1/2'
'-x-1/2, y-1/2, z'

loop_
_atom_site_label
_atom_site_fract_x
_atom_site_fract_y
_atom_site_fract_z
_atom_site_U_iso_or_equiv
_atom_site_adp_type
_atom_site_calc_flag
_atom_site_refinement_flags
_atom_site_occupancy
_atom_site_disorder_assembly
_atom_site_disorder_group
_atom_site_type_symbol
C1 0.16025(17) 0.4072(2) 0.46738(15) 0.0507(8) Uani d . 1 . . C
H1 0.1708 0.4649 0.4536 0.061 Uiso calc R 1 . . H
C2 0.10125(19) 0.3911(3) 0.51211(17) 0.0651(10) Uani d . 1 . . C
H2 0.0719 0.4377 0.5279 0.078 Uiso calc R 1 . . H
C3 0.0859(2) 0.3059(3) 0.53328(18) 0.0718(11) Uani d . 1 . . C
H3 0.0464 0.2951 0.5637 0.086 Uiso calc R 1 . . H
C4 0.1279(2) 0.2383(3) 0.51010(17) 0.0674(10) Uani d . 1 . . C
H4 0.1166 0.1809 0.5243 0.081 Uiso calc R 1 . . H
C5 0.18810(18) 0.2527(2) 0.46501(15) 0.0523(8) Uani d . 1 . . C
H5 0.2172 0.2055 0.4501 0.063 Uiso calc R 1 . . H
C6 0.20411(15) 0.33840(18) 0.44270(13) 0.0380(6) Uani d . 1 . . C
C7 0.29003(16) 0.28378(16) 0.35178(14) 0.0401(6) Uani d . 1 . . C
H7A 0.2513 0.2419 0.3400 0.048 Uiso calc R 1 . . H
H7B 0.3272 0.2533 0.3799 0.048 Uiso calc R 1 . . H
C8 0.31801(15) 0.41892(17) 0.41237(13) 0.0388(6) Uani d . 1 . . C
H8A 0.2972 0.4669 0.4401 0.047 Uiso calc R 1 . . H
H8B 0.3546 0.3887 0.4413 0.047 Uiso calc R 1 . . H
C9 0.28006(14) 0.33199(16) 0.22756(13) 0.0341(6) Uani d . 1 . . C
C10 0.31933(14) 0.52631(15) 0.31551(14) 0.0339(6) Uani d . 1 . . C
C11 0.37698(13) 0.39046(16) 0.29575(13) 0.0318(6) Uani d . 1 . . C
C12 0.45222(15) 0.35002(18) 0.31344(15) 0.0390(6) Uani d . 1 . . C
C13 0.55086(16) 0.2661(2) 0.26281(17) 0.0552(8) Uani d . 1 . . C
H13A 0.5864 0.3112 0.2761 0.066 Uiso calc R 1 . . H
H13B 0.5522 0.2195 0.2982 0.066 Uiso calc R 1 . . H
C14 0.56899(19) 0.2300(3) 0.19260(19) 0.0661(10) Uani d . 1 . . C
H14A 0.5329 0.1863 0.1796 0.099 Uiso calc R 1 . . H
H14B 0.6172 0.2032 0.1940 0.099 Uiso calc R 1 . . H
H14C 0.5688 0.2769 0.1582 0.099 Uiso calc R 1 . . H
C15 0.37099(14) 0.44171(16) 0.22393(13) 0.0342(6) Uani d . 1 . . C
C16 0.44251(16) 0.45329(18) 0.18189(16) 0.0445(7) Uani d . 1 A . C
C17 0.5721(3) 0.4976(3) 0.1989(4) 0.0584(17) Uani d PD 0.817(15) A 1 C
H17A 0.6054 0.4822 0.2374 0.070 Uiso calc PR 0.817(15) A 1 H
H17B 0.5807 0.4568 0.1600 0.070 Uiso calc PR 0.817(15) A 1 H
C18 0.5864(4) 0.5881(4) 0.1755(6) 0.108(3) Uani d PDU 0.817(15) A 1 C
H18A 0.5552 0.6018 0.1357 0.163 Uiso calc PR 0.817(15) A 1 H
H18B 0.6373 0.5938 0.1619 0.163 Uiso calc PR 0.817(15) A 1 H
H18C 0.5759 0.6283 0.2137 0.163 Uiso calc PR 0.817(15) A 1 H
C18' 0.5966(14) 0.5794(17) 0.2089(12) 0.054(7) Uiso d PD 0.183(15) A 2 C
H18D 0.5741 0.6369 0.2070 0.082 Uiso calc PR 0.183(15) A 2 H
H18E 0.6460 0.5826 0.1901 0.082 Uiso calc PR 0.183(15) A 2 H
H18F 0.5985 0.5595 0.2572 0.082 Uiso calc PR 0.183(15) A 2 H
C17' 0.5527(11) 0.5167(14) 0.1663(11) 0.049(6) Uiso d PD 0.183(15) A 2 C
H17C 0.5818 0.4662 0.1511 0.058 Uiso calc PR 0.183(15) A 2 H
H17D 0.5303 0.5449 0.1253 0.058 Uiso calc PR 0.183(15) A 2 H
C19 0.27313(17) 0.44047(17) 0.13180(14) 0.0440(7) Uani d . 1 . . C
H19A 0.2340 0.4031 0.1133 0.053 Uiso calc R 1 . . H
H19B 0.3048 0.4577 0.0926 0.053 Uiso calc R 1 . . H
C20 0.29915(16) 0.57650(16) 0.19308(14) 0.0396(6) Uani d . 1 . . C
H20A 0.3313 0.5961 0.1550 0.047 Uiso calc R 1 . . H
H20B 0.2772 0.6283 0.2150 0.047 Uiso calc R 1 . . H
C21 0.18270(16) 0.56074(18) 0.12657(13) 0.0416(7) Uani d . 1 . . C
C22 0.18344(19) 0.6504(2) 0.11002(15) 0.0521(8) Uani d . 1 . . C
H22 0.2251 0.6845 0.1197 0.063 Uiso calc R 1 . . H
C23 0.1213(2) 0.6890(2) 0.07883(17) 0.0633(9) Uani d . 1 . . C
H23 0.1210 0.7495 0.0697 0.076 Uiso calc R 1 . . H
C24 0.0620(2) 0.6403(3) 0.06186(17) 0.0681(10) Uani d . 1 . . C
H24 0.0216 0.6665 0.0397 0.082 Uiso calc R 1 . . H
C25 0.06107(19) 0.5512(3) 0.07727(17) 0.0654(10) Uani d . 1 . . C
H25 0.0198 0.5176 0.0652 0.078 Uiso calc R 1 . . H
C26 0.11930(17) 0.5116(2) 0.10968(15) 0.0521(8) Uani d . 1 . . C
H26 0.1172 0.4517 0.1207 0.063 Uiso calc R 1 . . H
N1 0.25941(13) 0.35702(14) 0.39182(11) 0.0402(5) Uani d . 1 . . N
N2 0.32334(11) 0.31868(13) 0.28708(11) 0.0321(5) Uani d . 1 . . N
N3 0.35311(12) 0.45423(13) 0.34839(11) 0.0333(5) Uani d . 1 . . N
N4 0.31595(12) 0.39181(13) 0.18398(11) 0.0359(5) Uani d . 1 . . N
N5 0.34179(12) 0.52739(13) 0.24543(11) 0.0335(5) Uani d . 1 . . N
N6 0.24104(13) 0.51930(14) 0.16461(12) 0.0419(6) Uani d . 1 . . N
O1 0.22298(11) 0.29440(12) 0.21394(10) 0.0459(5) Uani d . 1 . . O
O2 0.28072(11) 0.58079(11) 0.34457(10) 0.0438(5) Uani d . 1 . . O
O3 0.48289(12) 0.35701(16) 0.36943(11) 0.0609(6) Uani d . 1 . . O
O4 0.47608(10) 0.30429(13) 0.25845(10) 0.0488(5) Uani d . 1 . . O
O5 0.44976(13) 0.43249(16) 0.12131(11) 0.0654(7) Uani d . 1 . . O
O6 0.49387(13) 0.49066(16) 0.22323(13) 0.0681(7) Uani d D 1 . . O

loop_
_atom_site_aniso_label
_atom_site_aniso_U_11
_atom_site_aniso_U_22
_atom_site_aniso_U_33
_atom_site_aniso_U_12
_atom_site_aniso_U_13
_atom_site_aniso_U_23
C1 0.0505(18) 0.0631(19) 0.0385(15) -0.0011(15) 0.0019(14) -0.0076(14)
C2 0.046(2) 0.099(3) 0.0499(18) 0.0002(19) 0.0115(16) -0.0181(19)
C3 0.052(2) 0.117(3) 0.0460(18) -0.025(2) 0.0145(16) -0.008(2)
C4 0.068(2) 0.086(3) 0.0474(18) -0.036(2) 0.0064(18) 0.0094(18)
C5 0.059(2) 0.0519(18) 0.0462(16) -0.0140(15) -0.0024(15) 0.0078(14)
C6 0.0361(15) 0.0468(15) 0.0312(13) -0.0048(12) 0.0008(11) -0.0001(11)
C7 0.0431(16) 0.0293(13) 0.0479(15) -0.0034(12) 0.0075(13) -0.0009(11)
C8 0.0466(17) 0.0350(14) 0.0347(14) -0.0037(12) 0.0042(12) -0.0047(11)
C9 0.0305(14) 0.0265(12) 0.0452(15) 0.0027(11) 0.0024(12) -0.0099(11)
C10 0.0320(14) 0.0257(12) 0.0441(15) -0.0077(11) -0.0006(12) -0.0065(11)
C11 0.0261(13) 0.0299(12) 0.0393(14) -0.0026(10) 0.0009(11) -0.0038(10)
C12 0.0326(15) 0.0406(15) 0.0437(16) -0.0036(12) -0.0001(13) 0.0026(12)
C13 0.0309(16) 0.067(2) 0.067(2) 0.0168(15) -0.0014(15) -0.0017(16)
C14 0.048(2) 0.076(2) 0.075(2) 0.0216(18) 0.0046(17) -0.0122(19)
C15 0.0327(14) 0.0310(13) 0.0390(14) -0.0016(11) 0.0019(11) -0.0037(11)
C16 0.0469(18) 0.0381(15) 0.0486(17) 0.0013(13) 0.0114(14) 0.0049(13)
C17 0.036(2) 0.066(3) 0.073(4) -0.006(2) 0.015(2) 0.009(2)
C18 0.067(4) 0.086(4) 0.173(7) -0.015(3) 0.035(5) 0.024(5)
C19 0.0538(19) 0.0373(15) 0.0411(15) -0.0001(13) -0.0078(13) -0.0035(12)
C20 0.0463(16) 0.0297(13) 0.0427(15) 0.0002(12) -0.0022(13) -0.0016(11)
C21 0.0460(17) 0.0457(16) 0.0331(14) 0.0040(13) -0.0004(12) -0.0030(12)
C22 0.065(2) 0.0447(16) 0.0463(16) 0.0093(15) -0.0061(15) -0.0017(13)
C23 0.077(3) 0.0567(19) 0.0561(19) 0.0247(19) -0.0134(18) -0.0025(16)
C24 0.056(2) 0.099(3) 0.0496(19) 0.032(2) -0.0101(16) -0.0033(19)
C25 0.049(2) 0.096(3) 0.0511(19) 0.0005(19) -0.0084(16) -0.0025(19)
C26 0.0507(19) 0.0589(18) 0.0468(16) -0.0055(15) -0.0089(15) 0.0013(14)
N1 0.0419(13) 0.0339(11) 0.0447(12) -0.0065(10) 0.0129(11) -0.0047(10)
N2 0.0309(12) 0.0257(10) 0.0398(12) -0.0016(9) 0.0034(9) -0.0027(9)
N3 0.0347(12) 0.0293(10) 0.0359(11) -0.0036(9) 0.0011(9) -0.0032(9)
N4 0.0403(13) 0.0293(11) 0.0382(11) -0.0011(9) -0.0030(10) -0.0034(9)
N5 0.0385(12) 0.0266(10) 0.0355(11) -0.0018(9) 0.0013(9) -0.0019(9)
N6 0.0462(14) 0.0317(11) 0.0477(13) 0.0015(10) -0.0111(11) -0.0028(10)
O1 0.0370(11) 0.0382(10) 0.0626(13) -0.0065(9) -0.0054(9) -0.0101(9)
O2 0.0472(12) 0.0326(10) 0.0514(11) 0.0034(9) 0.0062(9) -0.0089(8)
O3 0.0486(13) 0.0847(16) 0.0495(13) 0.0149(12) -0.0109(10) -0.0054(11)
O4 0.0329(11) 0.0599(13) 0.0537(12) 0.0169(9) -0.0046(9) -0.0109(10)
O5 0.0619(15) 0.0868(17) 0.0473(13) 0.0128(13) 0.0166(11) 0.0025(12)
O6 0.0455(13) 0.0749(15) 0.0840(16) -0.0259(12) 0.0270(12) -0.0224(13)

loop_
_atom_type_symbol
_atom_type_description
_atom_type_scat_dispersion_real
_atom_type_scat_dispersion_imag
_atom_type_scat_source
C C 0.0033 0.0016 'International Tables Vol C Tables 4.2.6.8 and 6.1.1.4'
H H 0.0000 0.0000 'International Tables Vol C Tables 4.2.6.8 and 6.1.1.4'
N N 0.0061 0.0033 'International Tables Vol C Tables 4.2.6.8 and 6.1.1.4'
O O 0.0106 0.0060 'International Tables Vol C Tables 4.2.6.8 and 6.1.1.4'

loop_
_geom_angle_atom_site_label_1
_geom_angle_atom_site_label_2
_geom_angle_atom_site_label_3
_geom_angle
_geom_angle_publ_flag
C2 C1 C6 120.9(3) ?
C2 C1 H1 119.5 ?
C6 C1 H1 119.5 ?
C3 C2 C1 119.8(3) ?
C3 C2 H2 120.1 ?
C1 C2 H2 120.1 ?
C4 C3 C2 120.2(3) ?
C4 C3 H3 119.9 ?
C2 C3 H3 119.9 ?
C3 C4 C5 121.1(3) ?
C3 C4 H4 119.4 ?
C5 C4 H4 119.4 ?
C6 C5 C4 119.4(3) ?
C6 C5 H5 120.3 ?
C4 C5 H5 120.3 ?
C1 C6 C5 118.5(3) ?
C1 C6 N1 118.8(2) ?
C5 C6 N1 122.5(3) ?
N1 C7 N2 108.44(19) yes
N1 C7 H7A 110.0 ?
N2 C7 H7A 110.0 ?
N1 C7 H7B 110.0 ?
N2 C7 H7B 110.0 ?
H7A C7 H7B 108.4 ?
N3 C8 N1 109.2(2) yes
N3 C8 H8A 109.8 ?
N1 C8 H8A 109.8 ?
N3 C8 H8B 109.8 ?
N1 C8 H8B 109.8 ?
H8A C8 H8B 108.3 ?
O1 C9 N2 126.0(2) ?
O1 C9 N4 125.7(2) ?
N2 C9 N4 108.2(2) ?
O2 C10 N5 126.4(2) ?
O2 C10 N3 125.7(2) ?
N5 C10 N3 107.8(2) ?
N3 C11 N2 111.86(19) yes
N3 C11 C12 112.4(2) ?
N2 C11 C12 108.5(2) ?
N3 C11 C15 104.03(19) ?
N2 C11 C15 103.00(19) ?
C12 C11 C15 116.7(2) ?
O3 C12 O4 126.0(3) ?
O3 C12 C11 124.7(3) ?
O4 C12 C11 109.2(2) ?
C14 C13 O4 107.5(3) ?
C14 C13 H13A 110.2 ?
O4 C13 H13A 110.2 ?
C14 C13 H13B 110.2 ?
O4 C13 H13B 110.2 ?
H13A C13 H13B 108.5 ?
C13 C14 H14A 109.5 ?
C13 C14 H14B 109.5 ?
H14A C14 H14B 109.5 ?
C13 C14 H14C 109.5 ?
H14A C14 H14C 109.5 ?
H14B C14 H14C 109.5 ?
N5 C15 N4 110.9(2) yes
N5 C15 C16 110.5(2) ?
N4 C15 C16 111.7(2) ?
N5 C15 C11 103.00(19) ?
N4 C15 C11 103.76(19) ?
C16 C15 C11 116.6(2) ?
O5 C16 O6 126.4(3) ?
O5 C16 C15 124.1(3) ?
O6 C16 C15 109.5(2) ?
C18 C17 O6 109.0(5) ?
C18 C17 H17A 109.9 ?
O6 C17 H17A 109.9 ?
C18 C17 H17B 109.9 ?
O6 C17 H17B 109.9 ?
H17A C17 H17B 108.3 ?
C17' C18' H18D 109.5 ?
C17' C18' H18E 109.5 ?
H18D C18' H18E 109.5 ?
C17' C18' H18F 109.5 ?
H18D C18' H18F 109.5 ?
H18E C18' H18F 109.5 ?
C18' C17' O6 98.9(16) ?
C18' C17' H17C 112.0 ?
O6 C17' H17C 112.0 ?
C18' C17' H17D 112.0 ?
O6 C17' H17D 112.0 ?
H17C C17' H17D 109.7 ?
N4 C19 N6 109.7(2) yes
N4 C19 H19A 109.7 ?
N6 C19 H19A 109.7 ?
N4 C19 H19B 109.7 ?
N6 C19 H19B 109.7 ?
H19A C19 H19B 108.2 ?
N5 C20 N6 109.1(2) yes
N5 C20 H20A 109.9 ?
N6 C20 H20A 109.9 ?
N5 C20 H20B 109.9 ?
N6 C20 H20B 109.9 ?
H20A C20 H20B 108.3 ?
C22 C21 C26 118.2(3) ?
C22 C21 N6 122.4(3) ?
C26 C21 N6 119.2(2) ?
C21 C22 C23 119.6(3) ?
C21 C22 H22 120.2 ?
C23 C22 H22 120.2 ?
C24 C23 C22 121.0(3) ?
C24 C23 H23 119.5 ?
C22 C23 H23 119.5 ?
C23 C24 C25 119.8(3) ?
C23 C24 H24 120.1 ?
C25 C24 H24 120.1 ?
C26 C25 C24 121.1(3) ?
C26 C25 H25 119.4 ?
C24 C25 H25 119.4 ?
C25 C26 C21 120.2(3) ?
C25 C26 H26 119.9 ?
C21 C26 H26 119.9 ?
C6 N1 C7 118.1(2) ?
C6 N1 C8 117.3(2) ?
C7 N1 C8 110.4(2) ?
C9 N2 C7 119.8(2) ?
C9 N2 C11 110.93(19) ?
C7 N2 C11 116.6(2) ?
C10 N3 C11 110.25(19) ?
C10 N3 C8 117.5(2) ?
C11 N3 C8 116.78(19) ?
C9 N4 C19 118.9(2) ?
C9 N4 C15 110.6(2) ?
C19 N4 C15 116.8(2) ?
C10 N5 C20 119.9(2) ?
C10 N5 C15 111.22(19) ?
C20 N5 C15 117.2(2) ?
C21 N6 C20 117.2(2) ?
C21 N6 C19 116.1(2) ?
C20 N6 C19 110.6(2) ?
C12 O4 C13 117.5(2) ?
C16 O6 C17 120.6(3) ?
C16 O6 C17' 100.3(8) ?

loop_
_geom_bond_atom_site_label_1
_geom_bond_atom_site_label_2
_geom_bond_distance
_geom_bond_publ_flag
C1 C2 1.380(4) ?
C1 C6 1.387(4) ?
C1 H1 0.9300 ?
C2 C3 1.375(5) ?
C2 H2 0.9300 ?
C3 C4 1.345(6) ?
C3 H3 0.9300 ?
C4 C5 1.398(5) ?
C4 H4 0.9300 ?
C5 C6 1.392(4) ?
C5 H5 0.9300 ?
C6 N1 1.413(3) ?
C7 N1 1.449(3) yes
C7 N2 1.458(3) yes
C7 H7A 0.9700 ?
C7 H7B 0.9700 ?
C8 N3 1.463(3) yes
C8 N1 1.465(3) yes
C8 H8A 0.9700 ?
C8 H8B 0.9700 ?
C9 O1 1.205(3) ?
C9 N2 1.382(3) ?
C9 N4 1.382(3) ?
C10 O2 1.210(3) ?
C10 N5 1.381(3) ?
C10 N3 1.394(3) ?
C11 N3 1.448(3) ?
C11 N2 1.464(3) ?
C11 C12 1.527(4) ?
C11 C15 1.563(3) ?
C12 O3 1.196(3) ?
C12 O4 1.318(3) ?
C13 C14 1.467(4) ?
C13 O4 1.471(3) ?
C13 H13A 0.9700 ?
C13 H13B 0.9700 ?
C14 H14A 0.9600 ?
C14 H14B 0.9600 ?
C14 H14C 0.9600 ?
C15 N5 1.456(3) yes
C15 N4 1.457(3) yes
C15 C16 1.525(4) ?
C16 O5 1.191(3) ?
C16 O6 1.336(4) ?
C17 C18 1.460(8) ?
C17 O6 1.490(4) ?
C17 H17A 0.9700 ?
C17 H17B 0.9700 ?
C18 H18A 0.9600 ?
C18 H18B 0.9600 ?
C18 H18C 0.9600 ?
C18' C17' 1.474(17) ?
C18' H18D 0.9600 ?
C18' H18E 0.9600 ?
C18' H18F 0.9600 ?
C17' O6 1.560(14) ?
C17' H17C 0.9700 ?
C17' H17D 0.9700 ?
C19 N4 1.451(3) yes
C19 N6 1.462(3) yes
C19 H19A 0.9700 ?
C19 H19B 0.9700 ?
C20 N5 1.455(3) yes
C20 N6 1.462(3) yes
C20 H20A 0.9700 ?
C20 H20B 0.9700 ?
C21 C22 1.391(4) ?
C21 C26 1.401(4) ?
C21 N6 1.420(3) ?
C22 C23 1.395(4) ?
C22 H22 0.9300 ?
C23 C24 1.338(5) ?
C23 H23 0.9300 ?
C24 C25 1.377(5) ?
C24 H24 0.9300 ?
C25 C26 1.355(4) ?
C25 H25 0.9300 ?
C26 H26 0.9300 ?

loop_
_geom_hbond_atom_site_label_D
_geom_hbond_atom_site_label_H
_geom_hbond_atom_site_label_A
_geom_hbond_site_symmetry_A
_geom_hbond_distance_DH
_geom_hbond_distance_HA
_geom_hbond_distance_DA
_geom_hbond_angle_DHA
C13 H13A O1 6_656 0.97 2.49 3.169(4) 127
C18 H18B O2 6_656 0.96 2.60 3.533(7) 164
C20 H20B O1 8_665 0.97 2.51 3.340(3) 144
C7 H7A O2 8_655 0.97 2.50 3.326(3) 143

loop_
_geom_torsion_atom_site_label_1
_geom_torsion_atom_site_label_2
_geom_torsion_atom_site_label_3
_geom_torsion_atom_site_label_4
_geom_torsion
_geom_torsion_publ_flag
C6 C1 C2 C3 0.7(5) ?
C1 C2 C3 C4 -0.5(5) ?
C2 C3 C4 C5 0.8(5) ?
C3 C4 C5 C6 -1.2(5) ?
C2 C1 C6 C5 -1.1(4) ?
C2 C1 C6 N1 174.1(3) ?
C4 C5 C6 C1 1.3(4) ?
C4 C5 C6 N1 -173.6(3) ?
N3 C11 C12 O3 12.4(4) ?
N2 C11 C12 O3 -111.8(3) ?
C15 C11 C12 O3 132.5(3) ?
N3 C11 C12 O4 -169.7(2) ?
N2 C11 C12 O4 66.0(3) ?
C15 C11 C12 O4 -49.7(3) ?
N3 C11 C15 N5 -1.9(2) ?
N2 C11 C15 N5 114.9(2) ?
C12 C11 C15 N5 -126.4(2) ?
N3 C11 C15 N4 -117.6(2) ?
N2 C11 C15 N4 -0.8(2) ?
C12 C11 C15 N4 117.9(2) ?
N3 C11 C15 C16 119.2(2) ?
N2 C11 C15 C16 -124.0(2) ?
C12 C11 C15 C16 -5.3(3) ?
N5 C15 C16 O5 -116.4(3) ?
N4 C15 C16 O5 7.5(4) ?
C11 C15 C16 O5 126.5(3) ?
N5 C15 C16 O6 62.9(3) ?
N4 C15 C16 O6 -173.3(2) ?
C11 C15 C16 O6 -54.2(3) ?
C26 C21 C22 C23 1.3(4) ?
N6 C21 C22 C23 -173.6(3) ?
C21 C22 C23 C24 -2.8(5) ?
C22 C23 C24 C25 2.0(5) ?
C23 C24 C25 C26 0.2(5) ?
C24 C25 C26 C21 -1.6(5) ?
C22 C21 C26 C25 0.8(4) ?
N6 C21 C26 C25 175.9(3) ?
C1 C6 N1 C7 -162.7(3) ?
C5 C6 N1 C7 12.3(4) ?
C1 C6 N1 C8 61.2(3) ?
C5 C6 N1 C8 -123.9(3) ?
N2 C7 N1 C6 159.1(2) ?
N2 C7 N1 C8 -61.9(3) ?
N3 C8 N1 C6 -159.8(2) ?
N3 C8 N1 C7 60.9(3) ?
O1 C9 N2 C7 -24.4(4) ?
N4 C9 N2 C7 159.4(2) ?
O1 C9 N2 C11 -165.0(2) ?
N4 C9 N2 C11 18.8(3) ?
N1 C7 N2 C9 -85.7(3) ?
N1 C7 N2 C11 52.8(3) yes
N3 C11 N2 C9 100.4(2) ?
C12 C11 N2 C9 -135.0(2) ?
C15 C11 N2 C9 -10.7(2) ?
N3 C11 N2 C7 -41.5(3) ?
C12 C11 N2 C7 83.1(3) ?
C15 C11 N2 C7 -152.6(2) ?
O2 C10 N3 C11 163.9(2) ?
N5 C10 N3 C11 -20.0(3) ?
O2 C10 N3 C8 26.7(3) ?
N5 C10 N3 C8 -157.1(2) ?
N2 C11 N3 C10 -97.3(2) ?
C12 C11 N3 C10 140.3(2) ?
C15 C11 N3 C10 13.2(3) ?
N2 C11 N3 C8 40.2(3) ?
C12 C11 N3 C8 -82.2(3) ?
C15 C11 N3 C8 150.7(2) ?
N1 C8 N3 C10 84.1(3) ?
N1 C8 N3 C11 -50.3(3) yes
O1 C9 N4 C19 25.2(3) ?
N2 C9 N4 C19 -158.6(2) ?
O1 C9 N4 C15 164.5(2) ?
N2 C9 N4 C15 -19.3(3) ?
N6 C19 N4 C9 85.3(3) ?
N6 C19 N4 C15 -51.6(3) yes
N5 C15 N4 C9 -97.9(2) ?
C16 C15 N4 C9 138.4(2) ?
C11 C15 N4 C9 12.0(2) ?
N5 C15 N4 C19 42.3(3) ?
C16 C15 N4 C19 -81.3(3) ?
C11 C15 N4 C19 152.3(2) ?
O2 C10 N5 C20 -23.1(4) ?
N3 C10 N5 C20 160.8(2) ?
O2 C10 N5 C15 -165.2(2) ?
N3 C10 N5 C15 18.7(3) ?
N6 C20 N5 C10 -87.9(3) ?
N6 C20 N5 C15 52.0(3) yes
N4 C15 N5 C10 100.5(2) ?
C16 C15 N5 C10 -135.2(2) ?
C11 C15 N5 C10 -10.0(3) ?
N4 C15 N5 C20 -42.7(3) ?
C16 C15 N5 C20 81.6(3) ?
C11 C15 N5 C20 -153.2(2) ?
C22 C21 N6 C20 6.6(4) ?
C26 C21 N6 C20 -168.3(2) ?
C22 C21 N6 C19 -127.3(3) ?
C26 C21 N6 C19 57.8(3) ?
N5 C20 N6 C21 164.6(2) ?
N5 C20 N6 C19 -59.1(3) ?
N4 C19 N6 C21 -164.0(2) ?
N4 C19 N6 C20 59.2(3) ?
O3 C12 O4 C13 -7.2(4) ?
C11 C12 O4 C13 175.0(2) ?
C14 C13 O4 C12 -171.9(3) ?
O5 C16 O6 C17 -9.7(5) ?
C15 C16 O6 C17 171.1(3) ?
O5 C16 O6 C17' 12.4(10) ?
C15 C16 O6 C17' -166.8(10) ?
C18 C17 O6 C16 102.6(8) ?
C18 C17 O6 C17' 52.5(14) ?
C18' C17' O6 C16 164.2(17) ?
C18' C17' O6 C17 -58.0(17) ?
